data_4516719
loop_
_publ_author_name
'Guti\'errez-Bonet, \'Alvaro'
'Tellis, John C.'
'Matsui, Jennifer K.'
'Vara, Brandon A.'
'Molander, Gary A.'

_publ_section_title
;
 1,4-Dihydropyridines as Alkyl Radical Precursors: Introducing the
 Aldehyde Feedstock to Nickel/Photoredox Dual Catalysis.
;
_journal_issue 12
_journal_name_full 'ACS catalysis'
_journal_page_first 8004
_journal_page_last 8008
_journal_paper_doi 10.1021/acscatal.6b02786
_journal_volume 6
_journal_year 2016
_chemical_formula_moiety 'C18 H32 N2 Ni O4, 2(Cl), C4 H8 O'
_chemical_formula_sum 'C22 H40 Cl2 N2 Ni O5'
_chemical_formula_weight 542.17
_space_group_crystal_system monoclinic
_space_group_IT_number 15
_space_group_name_Hall '-C 2yc'
_space_group_name_H-M_alt 'C 1 2/c 1'
_atom_sites_solution_hydrogens mixed
_atom_sites_solution_primary direct
_audit_creation_date 2016-06-21
_audit_creation_method
;
Olex2 1.2
(compiled 2016.02.19 svn.r3266 for OlexSys, GUI svn.r5155)
;
_cell_angle_alpha 90
_cell_angle_beta 92.470(2)
_cell_angle_gamma 90
_cell_formula_units_Z 4
_cell_length_a 13.0843(9)
_cell_length_b 30.400(2)
_cell_length_c 6.6223(5)
_cell_measurement_reflns_used 9979
_cell_measurement_temperature 100
_cell_measurement_theta_max 25.41
_cell_measurement_theta_min 3.12
_cell_volume 2631.7(3)
_computing_data_collection 'Bruker APEX3 v2016.1-0'
_computing_data_reduction 'Bruker SAINT v8.37A'
_computing_publication_material 'Olex2 (Dolomanov et al., 2009)'
_computing_structure_refinement 'XL (Sheldrick, 2008)'
_computing_structure_solution 'XT (Sheldrick, 2015)'
_diffrn_ambient_temperature 100
_diffrn_measured_fraction_theta_full 0.998
_diffrn_measured_fraction_theta_max 0.996
_diffrn_measurement_device 'CMOS area detector'
_diffrn_measurement_device_type 'Bruker D8QUEST'
_diffrn_measurement_method '\w and \f scans'
_diffrn_radiation_monochromator graphite
_diffrn_radiation_type MoK\a
_diffrn_radiation_wavelength 0.71073
_diffrn_reflns_av_R_equivalents 0.0650
_diffrn_reflns_av_unetI/netI 0.0245
_diffrn_reflns_Laue_measured_fraction_full 0.998
_diffrn_reflns_Laue_measured_fraction_max 0.996
_diffrn_reflns_limit_h_max 15
_diffrn_reflns_limit_h_min -15
_diffrn_reflns_limit_k_max 36
_diffrn_reflns_limit_k_min -36
_diffrn_reflns_limit_l_max 7
_diffrn_reflns_limit_l_min -7
_diffrn_reflns_number 36013
_diffrn_reflns_point_group_measured_fraction_full 0.998
_diffrn_reflns_point_group_measured_fraction_max 0.996
_diffrn_reflns_theta_full 25.242
_diffrn_reflns_theta_max 25.438
_diffrn_reflns_theta_min 3.117
_diffrn_source 'sealed tube'
_exptl_absorpt_coefficient_mu 0.974
_exptl_absorpt_correction_T_max 0.7456
_exptl_absorpt_correction_T_min 0.5113
_exptl_absorpt_correction_type multi-scan
_exptl_absorpt_process_details 'SADABS v2014/5'
_exptl_crystal_colour 'light blue'
_exptl_crystal_density_diffrn 1.368
_exptl_crystal_description prism
_exptl_crystal_F_000 1152
_exptl_crystal_size_max 0.28
_exptl_crystal_size_mid 0.18
_exptl_crystal_size_min 0.03
_refine_diff_density_max 2.330
_refine_diff_density_min -1.281
_refine_diff_density_rms 0.146
_refine_ls_extinction_method none
_refine_ls_goodness_of_fit_ref 1.083
_refine_ls_hydrogen_treatment constr
_refine_ls_matrix_type full
_refine_ls_number_parameters 149
_refine_ls_number_reflns 2417
_refine_ls_number_restraints 0
_refine_ls_restrained_S_all 1.083
_refine_ls_R_factor_all 0.0617
_refine_ls_R_factor_gt 0.0571
_refine_ls_shift/su_max 0.001
_refine_ls_shift/su_mean 0.000
_refine_ls_structure_factor_coef Fsqd
_refine_ls_weighting_details 'w=1/[\s^2^(Fo^2^)+(0.1083P)^2^+11.2889P] where P=(Fo^2^+2Fc^2^)/3'
_refine_ls_weighting_scheme calc
_refine_ls_wR_factor_gt 0.1568
_refine_ls_wR_factor_ref 0.1639
_reflns_number_gt 2217
_reflns_number_total 2417
_reflns_threshold_expression 'I > 2\s(I)'
_cod_data_source_file cs6b02786_si_001.cif
_cod_data_source_block 9215
_cod_depositor_comments
;
The following automatic conversions were performed:

data name '_exptl_crystal_color' was replaced with
'_exptl_crystal_colour' as specified in the replacement file
'data/replacement-values/replacement_tags.lst'.

Automatic conversion script
Id: cif_correct_tags 9268 2022-04-12 08:56:07Z antanas 
;
_cod_database_code 4516719

loop_
_space_group_symop_operation_xyz
'x, y, z'
'-x, y, -z+1/2'
'x+1/2, y+1/2, z'
'-x+1/2, y+1/2, -z+1/2'
'-x, -y, -z'
'x, -y, z-1/2'
'-x+1/2, -y+1/2, -z'
'x+1/2, -y+1/2, z-1/2'

loop_
_atom_site_label
_atom_site_type_symbol
_atom_site_fract_x
_atom_site_fract_y
_atom_site_fract_z
_atom_site_U_iso_or_equiv
_atom_site_adp_type
_atom_site_occupancy
_atom_site_site_symmetry_order
_atom_site_calc_flag
_atom_site_refinement_flags_posn
_atom_site_refinement_flags_adp
_atom_site_refinement_flags_occupancy
Ni1 Ni 0.5000 0.75601(2) 0.7500 0.0138(2) Uani 1 2 d S T P
O1 O 0.34718(18) 0.76087(8) 0.8088(4) 0.0195(5) Uani 1 1 d . . .
H1a H 0.3391 0.7728 0.9211 0.050 Uiso 1 1 d . . .
H1b H 0.3340 0.7305 0.8116 0.050 Uiso 1 1 d . . .
O2 O 0.47754(17) 0.80527(8) 0.5361(4) 0.0200(5) Uani 1 1 d . . .
H2a H 0.4259 0.8094 0.4652 0.050 Uiso 1 1 d . . .
H2b H 0.5279 0.8162 0.4574 0.050 Uiso 1 1 d . . .
N1 N 0.45760(19) 0.70343(9) 0.5649(4) 0.0152(6) Uani 1 1 d . . .
C1 C 0.4691(2) 0.66373(11) 0.6532(5) 0.0157(7) Uani 1 1 d . . .
C2 C 0.4241(2) 0.62601(11) 0.5727(5) 0.0171(7) Uani 1 1 d . . .
H2 H 0.4331 0.5993 0.6394 0.023 Uiso 1 1 calc R . .
C3 C 0.3651(2) 0.62789(11) 0.3920(5) 0.0172(7) Uani 1 1 d . . .
C4 C 0.3560(2) 0.66888(12) 0.2989(5) 0.0180(7) Uani 1 1 d . . .
H4 H 0.3191 0.6718 0.1764 0.024 Uiso 1 1 calc R . .
C5 C 0.4021(2) 0.70527(12) 0.3898(5) 0.0181(7) Uani 1 1 d . . .
H5 H 0.3943 0.7324 0.3262 0.024 Uiso 1 1 calc R . .
C6 C 0.3068(2) 0.58811(11) 0.3054(5) 0.0194(7) Uani 1 1 d . . .
C7 C 0.3345(3) 0.54563(12) 0.4189(6) 0.0269(8) Uani 1 1 d . . .
H7a H 0.4067 0.5404 0.4130 0.040 Uiso 1 1 calc GR . .
H7b H 0.2976 0.5215 0.3575 0.040 Uiso 1 1 calc GR . .
H7c H 0.3167 0.5484 0.5575 0.040 Uiso 1 1 calc GR . .
C8 C 0.1919(2) 0.59735(14) 0.3260(6) 0.0256(8) Uani 1 1 d . . .
H8a H 0.1530 0.5722 0.2809 0.038 Uiso 1 1 calc GR . .
H8b H 0.1723 0.6224 0.2450 0.038 Uiso 1 1 calc GR . .
H8c H 0.1789 0.6032 0.4650 0.038 Uiso 1 1 calc GR . .
C9 C 0.3289(3) 0.58191(12) 0.0807(6) 0.0242(8) Uani 1 1 d . . .
H9a H 0.4002 0.5756 0.0679 0.036 Uiso 1 1 calc GR . .
H9b H 0.3114 0.6083 0.0078 0.036 Uiso 1 1 calc GR . .
H9c H 0.2888 0.5579 0.0263 0.036 Uiso 1 1 calc GR . .
Cl1 Cl 0.69206(6) 0.81637(3) 0.31042(12) 0.0181(3) Uani 1 1 d . . .
O3 O 0.0000 0.50320(12) 0.7500 0.0273(8) Uani 1 2 d S T P
C10 C 0.0828(3) 0.53080(13) 0.8217(6) 0.0265(8) Uani 1 1 d . . .
H10a H 0.1380 0.5300 0.7287 0.035 Uiso 1 1 calc R . .
H10b H 0.1089 0.5209 0.9533 0.035 Uiso 1 1 calc R . .
C11 C 0.0407(3) 0.57674(13) 0.8358(6) 0.0281(8) Uani 1 1 d . . .
H11a H 0.0930 0.5987 0.8144 0.037 Uiso 1 1 calc R . .
H11b H 0.0110 0.5819 0.9654 0.037 Uiso 1 1 calc R . .

loop_
_atom_site_aniso_label
_atom_site_aniso_U_11
_atom_site_aniso_U_22
_atom_site_aniso_U_33
_atom_site_aniso_U_23
_atom_site_aniso_U_13
_atom_site_aniso_U_12
Ni1 0.0037(3) 0.0250(4) 0.0126(4) 0.000 -0.0016(2) 0.000
O1 0.0078(12) 0.0304(13) 0.0204(13) -0.0050(10) 0.0008(9) -0.0016(9)
O2 0.0088(11) 0.0308(13) 0.0202(12) 0.0051(10) -0.0029(9) 0.0005(9)
N1 0.0056(12) 0.0267(14) 0.0133(13) -0.0002(11) -0.0011(10) 0.0008(10)
C1 0.0049(14) 0.0271(17) 0.0152(16) -0.0004(13) 0.0014(12) -0.0006(12)
C2 0.0083(15) 0.0259(17) 0.0172(16) -0.0006(13) 0.0004(12) 0.0009(12)
C3 0.0042(15) 0.0302(18) 0.0171(16) -0.0016(13) 0.0003(12) 0.0000(12)
C4 0.0078(15) 0.0313(18) 0.0147(16) 0.0000(13) -0.0020(12) 0.0025(13)
C5 0.0110(15) 0.0282(18) 0.0151(16) 0.0025(13) -0.0003(12) 0.0026(13)
C6 0.0102(16) 0.0274(18) 0.0202(18) -0.0015(13) -0.0026(13) -0.0014(13)
C7 0.0210(18) 0.0289(19) 0.030(2) -0.0005(15) -0.0080(15) -0.0072(15)
C8 0.0074(17) 0.041(2) 0.028(2) -0.0068(16) -0.0015(14) -0.0036(14)
C9 0.0151(17) 0.0320(19) 0.0254(19) -0.0046(15) 0.0008(14) -0.0027(14)
Cl1 0.0078(4) 0.0288(5) 0.0174(5) 0.0010(3) -0.0018(3) 0.0004(3)
O3 0.0175(18) 0.031(2) 0.033(2) 0.000 -0.0010(15) 0.000
C10 0.0127(17) 0.037(2) 0.030(2) 0.0014(16) -0.0021(14) -0.0001(14)
C11 0.0157(17) 0.036(2) 0.033(2) -0.0028(16) -0.0012(16) -0.0037(15)

loop_
_atom_type_symbol
_atom_type_description
_atom_type_scat_dispersion_real
_atom_type_scat_dispersion_imag
_atom_type_scat_source
C C 0.0033 0.0016 'International Tables Vol C Tables 4.2.6.8 and 6.1.1.4'
H H 0.0000 0.0000 'International Tables Vol C Tables 4.2.6.8 and 6.1.1.4'
Cl Cl 0.1484 0.1585 'International Tables Vol C Tables 4.2.6.8 and 6.1.1.4'
N N 0.0061 0.0033 'International Tables Vol C Tables 4.2.6.8 and 6.1.1.4'
Ni Ni 0.3393 1.1124 'International Tables Vol C Tables 4.2.6.8 and 6.1.1.4'
O O 0.0106 0.0060 'International Tables Vol C Tables 4.2.6.8 and 6.1.1.4'

loop_
_geom_angle_atom_site_label_1
_geom_angle_atom_site_label_2
_geom_angle_atom_site_label_3
_geom_angle
_geom_angle_site_symmetry_1
_geom_angle_site_symmetry_3
O1 Ni1 O1 171.76(14) 2_656 .
O1 Ni1 O2 88.12(10) . .
O1 Ni1 O2 85.93(9) 2_656 .
O1 Ni1 O2 85.93(9) . 2_656
O1 Ni1 O2 88.12(10) 2_656 2_656
O1 Ni1 N1 100.41(10) 2_656 .
O1 Ni1 N1 85.99(10) 2_656 2_656
O1 Ni1 N1 100.41(10) . 2_656
O1 Ni1 N1 85.98(10) . .
O2 Ni1 O2 87.53(14) 2_656 .
O2 Ni1 N1 97.26(10) . .
O2 Ni1 N1 170.46(10) 2_656 .
O2 Ni1 N1 97.26(10) 2_656 2_656
O2 Ni1 N1 170.46(10) . 2_656
N1 Ni1 N1 79.24(15) . 2_656
C1 N1 Ni1 114.3(2) . .
C5 N1 Ni1 126.8(2) . .
C5 N1 C1 117.3(3) . .
N1 C1 C1 114.91(18) . 2_656
N1 C1 C2 122.5(3) . .
C2 C1 C1 122.6(2) . 2_656
C1 C2 C3 120.4(3) . .
C2 C3 C6 122.5(3) . .
C4 C3 C2 116.7(3) . .
C4 C3 C6 120.6(3) . .
C5 C4 C3 119.6(3) . .
N1 C5 C4 123.5(3) . .
C3 C6 C7 112.3(3) . .
C3 C6 C8 107.2(3) . .
C3 C6 C9 110.3(3) . .
C7 C6 C8 108.8(3) . .
C7 C6 C9 108.7(3) . .
C9 C6 C8 109.4(3) . .
C10 O3 C10 108.4(4) . 2_556
O3 C10 C11 106.9(3) . .
C10 C11 C11 101.5(2) . 2_556

loop_
_geom_bond_atom_site_label_1
_geom_bond_atom_site_label_2
_geom_bond_distance
_geom_bond_site_symmetry_2
Ni1 O1 2.059(2) 2_656
Ni1 O1 2.059(2) .
Ni1 O2 2.073(2) 2_656
Ni1 O2 2.073(2) .
Ni1 N1 2.075(3) .
Ni1 N1 2.075(3) 2_656
N1 C1 1.347(4) .
N1 C5 1.343(4) .
C1 C1 1.486(6) 2_656
C1 C2 1.385(5) .
C2 C3 1.397(5) .
C3 C4 1.393(5) .
C3 C6 1.529(5) .
C4 C5 1.386(5) .
C6 C7 1.530(5) .
C6 C8 1.540(4) .
C6 C9 1.540(5) .
O3 C10 1.435(4) .
O3 C10 1.435(4) 2_556
C10 C11 1.505(5) .
C11 C11 1.524(7) 2_556

loop_
_geom_hbond_atom_site_label_D
_geom_hbond_atom_site_label_H
_geom_hbond_atom_site_label_A
_geom_hbond_distance_DH
_geom_hbond_distance_HA
_geom_hbond_distance_DA
_geom_hbond_angle_DHA
_geom_hbond_site_symmetry_A
O1 H1a Cl1 0.838(2) 2.2683(8) 3.095(2) 169.09(17) 2_656
O1 H1b Cl1 0.940(2) 2.3404(8) 3.104(2) 138.10(14) 8_466
O2 H2a Cl1 0.816(2) 2.3486(8) 3.141(2) 164.06(17) 2_655
O2 H2b Cl1 0.920(2) 2.3960(8) 3.254(2) 155.18(15) .
